data_2106443
loop_
_publ_author_name
'Stephens, J.S.'
'Cruickshank, D.W.J.'

_publ_section_title
;
 The crystal structure of (Cr O3)infinite
;
_journal_name_full 'Acta Crystallographica B (24,1968-38,1982)'
_journal_page_first 222
_journal_page_last 226
_journal_volume 26
_journal_year 1970
_chemical_formula_sum 'Cr O3'
_space_group_IT_number 40
_symmetry_space_group_name_Hall 'C -2c 2'
_symmetry_space_group_name_H-M 'C 2 c m'
_cell_angle_alpha 90
_cell_angle_beta 90
_cell_angle_gamma 90
_cell_formula_units_Z 4
_cell_length_a 4.789
_cell_length_b 8.557
_cell_length_c 5.743
_cell_volume 235.345
_citation_journal_id_ASTM ACBCAR
_cod_data_source_file Stephens_ACBCAR_1970_1793.cif
_cod_data_source_block Cr1O3
_cod_original_cell_volume 235.3451
_cod_original_sg_symbol_Hall 'A 2 -2a (z,y,-x)'
_cod_original_formula_sum 'Cr1 O3'
_cod_database_code 2106443

loop_
_symmetry_equiv_pos_as_xyz
x,y,z
x,-y,-z
x,y,-z+1/2
x,-y,z+1/2
x+1/2,y+1/2,z
x+1/2,-y+1/2,-z
x+1/2,y+1/2,-z+1/2
x+1/2,-y+1/2,z+1/2

loop_
_atom_site_label
_atom_site_type_symbol
_atom_site_fract_x
_atom_site_fract_y
_atom_site_fract_z
_atom_site_occupancy
_atom_site_U_iso_or_equiv
O3 O-2 0.3284 0.3922 0.25 1 0.0
O1 O-2 0.1159 0.5 0 1 0.0
O2 O-2 0.1245 0.2323 0.25 1 0.0
Cr1 Cr+6 0 0.40324 0.25 1 0.0
